data_7217426
loop_
_publ_author_name
'Fernando, Isurika R.'
'Mo, Yirong'
'Mezei, Gellert'

_publ_section_title
;
 Metal-binding studies of linear rigid-axle [2]pseudorotaxanes with in
 situ generated anionic metal halide complexes
;
_journal_issue 31
_journal_name_full CrystEngComm
_journal_page_first 7320
_journal_paper_doi 10.1039/C4CE00789A
_journal_volume 16
_journal_year 2014
_chemical_formula_sum 'C48 H56 Br4 Cd N4 O10'
_chemical_formula_weight 1281.01
_chemical_name_systematic
; 
 ? 
;
_space_group_IT_number 61
_symmetry_cell_setting orthorhombic
_symmetry_space_group_name_Hall '-P 2ac 2ab'
_symmetry_space_group_name_H-M 'P b c a'
_atom_sites_solution_hydrogens geom
_atom_sites_solution_primary direct
_atom_sites_solution_secondary difmap
_audit_creation_method SHELXL-97
_cell_angle_alpha 90.00
_cell_angle_beta 90.00
_cell_angle_gamma 90.00
_cell_formula_units_Z 8
_cell_length_a 18.9050(2)
_cell_length_b 17.30640(10)
_cell_length_c 31.5699(3)
_cell_measurement_reflns_used 9981
_cell_measurement_temperature 100(2)
_cell_measurement_theta_max 26.77
_cell_measurement_theta_min 2.35
_cell_volume 10328.96(16)
_computing_cell_refinement 'Bruker SAINT'
_computing_data_collection 'Bruker APEX2'
_computing_data_reduction 'Bruker SAINT'
_computing_molecular_graphics 'Bruker SHELXTL'
_computing_publication_material 'Bruker SHELXTL'
_computing_structure_refinement 'SHELXL-97 (Sheldrick, 2008)'
_computing_structure_solution 'SHELXS-97 (Sheldrick, 2008)'
_diffrn_ambient_temperature 100(2)
_diffrn_measured_fraction_theta_full 0.998
_diffrn_measured_fraction_theta_max 0.998
_diffrn_measurement_device_type 'Bruker APEX-II CCD'
_diffrn_measurement_method '\f and \w scans'
_diffrn_radiation_monochromator graphite
_diffrn_radiation_source 'fine-focus sealed tube'
_diffrn_radiation_type MoK\a
_diffrn_radiation_wavelength 0.71073
_diffrn_reflns_av_R_equivalents 0.1033
_diffrn_reflns_av_sigmaI/netI 0.0718
_diffrn_reflns_limit_h_max 26
_diffrn_reflns_limit_h_min -26
_diffrn_reflns_limit_k_max 24
_diffrn_reflns_limit_k_min -24
_diffrn_reflns_limit_l_max 45
_diffrn_reflns_limit_l_min -45
_diffrn_reflns_number 171593
_diffrn_reflns_theta_full 30.54
_diffrn_reflns_theta_max 30.54
_diffrn_reflns_theta_min 1.29
_exptl_absorpt_coefficient_mu 3.576
_exptl_absorpt_correction_T_max 0.7461
_exptl_absorpt_correction_T_min 0.6631
_exptl_absorpt_correction_type multi-scan
_exptl_crystal_colour red
_exptl_crystal_density_diffrn 1.648
_exptl_crystal_density_method 'not measured'
_exptl_crystal_description fragment
_exptl_crystal_F_000 5120
_exptl_crystal_size_max 0.19
_exptl_crystal_size_mid 0.15
_exptl_crystal_size_min 0.11
_refine_diff_density_max 0.834
_refine_diff_density_min -1.162
_refine_diff_density_rms 0.123
_refine_ls_extinction_method none
_refine_ls_goodness_of_fit_ref 1.005
_refine_ls_hydrogen_treatment constr
_refine_ls_matrix_type full
_refine_ls_number_parameters 631
_refine_ls_number_reflns 15776
_refine_ls_number_restraints 8
_refine_ls_restrained_S_all 1.005
_refine_ls_R_factor_all 0.0970
_refine_ls_R_factor_gt 0.0420
_refine_ls_shift/su_max 0.002
_refine_ls_shift/su_mean 0.000
_refine_ls_structure_factor_coef Fsqd
_refine_ls_weighting_details 'calc w=1/[\s^2^(Fo^2^)+(0.0292P)^2^+9.8326P] where P=(Fo^2^+2Fc^2^)/3'
_refine_ls_weighting_scheme calc
_refine_ls_wR_factor_gt 0.0729
_refine_ls_wR_factor_ref 0.0878
_reflns_number_gt 9854
_reflns_number_total 15776
_reflns_threshold_expression >2sigma(I)
_cod_duplicate_entry 7216362
_cod_data_source_file c4ce00789a2.cif
_cod_data_source_block 3[CdBr4]
_cod_depositor_comments
;
The following automatic conversions were performed:

'_symmetry_cell_setting' value 'Orthorhombic' changed to
'orthorhombic' according to
/usr/data/users/saulius/crontab/automatic-downloads/current/RSC/lib/dictionaries/cif_core.dic
dictionary named 'cif_core.dic' version 2.4.2 from 2011-04-26.

Automatic conversion script
Id: cif_fix_values 2281 2013-09-26 08:29:07Z andrius 
;
_cod_original_sg_symbol_H-M 'Pbca '
_cod_database_code 7217426

loop_
_symmetry_equiv_pos_as_xyz
'x, y, z'
'-x+1/2, -y, z+1/2'
'-x, y+1/2, -z+1/2'
'x+1/2, -y+1/2, -z'
'-x, -y, -z'
'x-1/2, y, -z-1/2'
'x, -y-1/2, z-1/2'
'-x-1/2, y-1/2, z'

loop_
_atom_site_label
_atom_site_type_symbol
_atom_site_fract_x
_atom_site_fract_y
_atom_site_fract_z
_atom_site_U_iso_or_equiv
_atom_site_adp_type
_atom_site_occupancy
_atom_site_symmetry_multiplicity
_atom_site_calc_flag
_atom_site_refinement_flags
_atom_site_disorder_assembly
_atom_site_disorder_group
Cd1 Cd 0.436465(12) 0.666656(12) 0.631070(7) 0.02092(6) Uani 1 1 d . . .
Br1 Br 0.349196(19) 0.700792(18) 0.692474(11) 0.02819(8) Uani 1 1 d . . .
Br2 Br 0.37123(2) 0.608054(18) 0.565771(11) 0.02931(9) Uani 1 1 d . . .
Br3 Br 0.512555(18) 0.564129(19) 0.668687(11) 0.02915(8) Uani 1 1 d . . .
Br4 Br 0.496038(19) 0.786142(19) 0.598348(11) 0.02997(8) Uani 1 1 d . . .
O1 O 0.04914(12) 0.80318(13) 0.66045(7) 0.0272(5) Uani 1 1 d . . .
O2 O 0.07258(12) 0.79369(13) 0.74774(7) 0.0298(5) Uani 1 1 d . . .
O3 O 0.18910(12) 0.76649(13) 0.80450(7) 0.0295(6) Uani 1 1 d . . .
O4 O 0.31264(12) 0.84119(13) 0.83144(7) 0.0279(5) Uani 1 1 d . . .
O5 O 0.35531(12) 0.94948(14) 0.76663(7) 0.0301(6) Uani 1 1 d . . .
O6 O 0.38517(12) 1.05365(14) 0.60191(8) 0.0354(6) Uani 1 1 d . . .
O7 O 0.3785(2) 1.0755(3) 0.51612(14) 0.0217(10) Uani 0.50 1 d PD A 1
C43 C 0.3864(4) 1.1089(4) 0.4751(2) 0.0257(15) Uani 0.50 1 d PD A 1
H43A H 0.4069 1.0716 0.4557 0.031 Uiso 0.50 1 calc PR A 1
H43B H 0.4174 1.1535 0.4765 0.031 Uiso 0.50 1 calc PR A 1
C44 C 0.3138(6) 1.1329(5) 0.4599(4) 0.037(3) Uani 0.50 1 d PD A 1
H44A H 0.2917 1.1679 0.4799 0.044 Uiso 0.50 1 calc PR A 1
H44B H 0.3168 1.1584 0.4325 0.044 Uiso 0.50 1 calc PR A 1
O107 O 0.4066(3) 1.0258(4) 0.50469(16) 0.0438(15) Uani 0.50 1 d PD A 2
C143 C 0.4069(4) 1.0566(6) 0.4628(3) 0.046(2) Uani 0.50 1 d PD A 2
H14A H 0.4058 1.0145 0.4426 0.055 Uiso 0.50 1 calc PR A 2
H14B H 0.4505 1.0852 0.4584 0.055 Uiso 0.50 1 calc PR A 2
C144 C 0.3441(6) 1.1098(5) 0.4550(3) 0.044(3) Uani 0.50 1 d PD A 2
H14C H 0.3436 1.1504 0.4762 0.053 Uiso 0.50 1 calc PR A 2
H14D H 0.3489 1.1339 0.4274 0.053 Uiso 0.50 1 calc PR A 2
O8 O 0.27609(14) 1.06580(14) 0.45680(8) 0.0406(7) Uani 1 1 d D . .
O9 O 0.17694(16) 0.9640(2) 0.42980(10) 0.0652(9) Uani 1 1 d . A .
O10 O 0.13822(17) 0.8580(2) 0.49631(9) 0.0631(10) Uani 1 1 d . . .
N1 N 0.09818(16) 1.02351(17) 0.85075(9) 0.0324(7) Uani 1 1 d . . .
N2 N 0.16905(13) 0.95068(14) 0.73011(8) 0.0174(5) Uani 1 1 d . . .
N3 N 0.31083(13) 0.85668(14) 0.53153(8) 0.0179(5) Uani 1 1 d . . .
N4 N 0.40113(17) 0.79465(16) 0.41379(9) 0.0321(7) Uani 1 1 d . . .
C1 C 0.1592(2) 0.9855(2) 0.84570(11) 0.0355(9) Uani 1 1 d . . .
H1 H 0.1862 0.9755 0.8697 0.043 Uiso 1 1 calc R . .
C2 C 0.18502(19) 0.96023(19) 0.80712(10) 0.0286(8) Uani 1 1 d . . .
H2 H 0.2280 0.9342 0.8051 0.034 Uiso 1 1 calc R . .
C3 C 0.14447(16) 0.97508(17) 0.77161(10) 0.0205(7) Uani 1 1 d . . .
C4 C 0.08139(17) 1.01387(18) 0.77551(11) 0.0249(7) Uani 1 1 d . . .
H4 H 0.0533 1.0243 0.7520 0.030 Uiso 1 1 calc R . .
C5 C 0.06124(19) 1.03671(19) 0.81559(11) 0.0295(8) Uani 1 1 d . . .
H5 H 0.0187 1.0633 0.8182 0.035 Uiso 1 1 calc R . .
C6 C 0.20523(16) 0.88425(17) 0.72534(10) 0.0203(7) Uani 1 1 d . . .
H6 H 0.2118 0.8517 0.7484 0.024 Uiso 1 1 calc R . .
C7 C 0.23224(17) 0.86448(17) 0.68674(10) 0.0213(7) Uani 1 1 d . . .
H7 H 0.2583 0.8192 0.6839 0.026 Uiso 1 1 calc R . .
C8 C 0.22107(16) 0.91164(16) 0.65133(10) 0.0177(6) Uani 1 1 d . . .
C9 C 0.18111(17) 0.97822(17) 0.65727(10) 0.0216(7) Uani 1 1 d . . .
H9 H 0.1712 1.0101 0.6343 0.026 Uiso 1 1 calc R . .
C10 C 0.15632(17) 0.99722(18) 0.69651(10) 0.0227(7) Uani 1 1 d . . .
H10 H 0.1305 1.0425 0.7002 0.027 Uiso 1 1 calc R . .
C11 C 0.30764(17) 0.80276(17) 0.56251(10) 0.0221(7) Uani 1 1 d . . .
H11 H 0.3253 0.7535 0.5574 0.027 Uiso 1 1 calc R . .
C12 C 0.27913(16) 0.81934(17) 0.60103(10) 0.0209(7) Uani 1 1 d . . .
H12 H 0.2776 0.7814 0.6219 0.025 Uiso 1 1 calc R . .
C13 C 0.25218(16) 0.89277(16) 0.60946(9) 0.0173(6) Uani 1 1 d . . .
C14 C 0.25515(17) 0.94679(17) 0.57680(10) 0.0210(7) Uani 1 1 d . . .
H14 H 0.2371 0.9961 0.5812 0.025 Uiso 1 1 calc R . .
C15 C 0.28422(17) 0.92844(17) 0.53849(10) 0.0218(7) Uani 1 1 d . . .
H15 H 0.2858 0.9653 0.5171 0.026 Uiso 1 1 calc R . .
C16 C 0.42595(18) 0.7677(2) 0.45049(11) 0.0303(8) Uani 1 1 d . . .
H16 H 0.4639 0.7336 0.4495 0.036 Uiso 1 1 calc R . .
C17 C 0.39924(17) 0.78684(19) 0.48989(10) 0.0252(7) Uani 1 1 d . . .
H17 H 0.4187 0.7667 0.5146 0.030 Uiso 1 1 calc R . .
C18 C 0.34279(17) 0.83673(17) 0.49109(10) 0.0213(7) Uani 1 1 d . . .
C19 C 0.31421(19) 0.86596(19) 0.45458(10) 0.0281(8) Uani 1 1 d . . .
H19 H 0.2756 0.8992 0.4550 0.034 Uiso 1 1 calc R . .
C20 C 0.3463(2) 0.8429(2) 0.41663(11) 0.0346(9) Uani 1 1 d . . .
H20 H 0.3281 0.8628 0.3915 0.042 Uiso 1 1 calc R . .
C21 C 0.07033(18) 0.81241(19) 0.61958(11) 0.0265(7) Uani 1 1 d . . .
C22 C 0.0548(2) 0.8833(2) 0.60127(11) 0.0326(8) Uani 1 1 d . . .
H22 H 0.0302 0.9204 0.6166 0.039 Uiso 1 1 calc R . .
C23 C 0.0760(2) 0.8989(2) 0.56019(12) 0.0440(11) Uani 1 1 d . . .
H23 H 0.0662 0.9467 0.5482 0.053 Uiso 1 1 calc R . .
C24 C 0.1116(2) 0.8435(3) 0.53700(12) 0.0452(11) Uani 1 1 d . . .
C25 C 0.1261(2) 0.7740(3) 0.55469(13) 0.0448(11) Uani 1 1 d . . .
H25 H 0.1498 0.7368 0.5389 0.054 Uiso 1 1 calc R . .
C26 C 0.10620(18) 0.7573(2) 0.59613(12) 0.0349(9) Uani 1 1 d . . .
H26 H 0.1169 0.7095 0.6080 0.042 Uiso 1 1 calc R . .
C27 C 0.0676(2) 0.73238(19) 0.68058(12) 0.0341(9) Uani 1 1 d . . .
H27A H 0.1186 0.7264 0.6808 0.041 Uiso 1 1 calc R . .
H27B H 0.0475 0.6893 0.6651 0.041 Uiso 1 1 calc R . .
C28 C 0.0402(2) 0.7328(2) 0.72461(12) 0.0355(9) Uani 1 1 d . . .
H28A H -0.0106 0.7399 0.7243 0.043 Uiso 1 1 calc R . .
H28B H 0.0505 0.6837 0.7381 0.043 Uiso 1 1 calc R . .
C29 C 0.06589(19) 0.7844(2) 0.79244(11) 0.0334(8) Uani 1 1 d . . .
H29A H 0.0195 0.7633 0.7987 0.040 Uiso 1 1 calc R . .
H29B H 0.0691 0.8348 0.8058 0.040 Uiso 1 1 calc R . .
C30 C 0.12126(18) 0.7325(2) 0.81102(12) 0.0334(9) Uani 1 1 d . . .
H30A H 0.1128 0.7257 0.8411 0.040 Uiso 1 1 calc R . .
H30B H 0.1194 0.6822 0.7975 0.040 Uiso 1 1 calc R . .
C31 C 0.24209(18) 0.7281(2) 0.82814(11) 0.0301(8) Uani 1 1 d . . .
H31A H 0.2423 0.6735 0.8212 0.036 Uiso 1 1 calc R . .
H31B H 0.2326 0.7335 0.8582 0.036 Uiso 1 1 calc R . .
C32 C 0.31238(17) 0.76303(19) 0.81771(11) 0.0279(8) Uani 1 1 d . . .
H32A H 0.3498 0.7346 0.8318 0.033 Uiso 1 1 calc R . .
H32B H 0.3206 0.7606 0.7874 0.033 Uiso 1 1 calc R . .
C33 C 0.38056(19) 0.8765(2) 0.82849(11) 0.0333(8) Uani 1 1 d . . .
H33A H 0.4154 0.8431 0.8417 0.040 Uiso 1 1 calc R . .
H33B H 0.3800 0.9249 0.8440 0.040 Uiso 1 1 calc R . .
C34 C 0.40212(18) 0.8920(2) 0.78349(11) 0.0316(8) Uani 1 1 d . . .
H34A H 0.4506 0.9103 0.7825 0.038 Uiso 1 1 calc R . .
H34B H 0.3989 0.8449 0.7669 0.038 Uiso 1 1 calc R . .
C35 C 0.36586(17) 0.97125(19) 0.72515(11) 0.0260(7) Uani 1 1 d . . .
C36 C 0.33156(18) 1.03778(19) 0.71215(12) 0.0282(8) Uani 1 1 d . . .
H36 H 0.3042 1.0655 0.7313 0.034 Uiso 1 1 calc R . .
C37 C 0.33764(18) 1.06316(19) 0.67099(12) 0.0302(8) Uani 1 1 d . . .
H37 H 0.3136 1.1074 0.6624 0.036 Uiso 1 1 calc R . .
C38 C 0.37947(17) 1.02308(19) 0.64204(11) 0.0271(8) Uani 1 1 d . . .
C39 C 0.41240(17) 0.95572(19) 0.65478(11) 0.0261(7) Uani 1 1 d . . .
H39 H 0.4390 0.9274 0.6355 0.031 Uiso 1 1 calc R . .
C40 C 0.40589(17) 0.93004(19) 0.69642(11) 0.0261(7) Uani 1 1 d . . .
H40 H 0.4286 0.8850 0.7049 0.031 Uiso 1 1 calc R . .
C41 C 0.4423(2) 1.0256(2) 0.57661(11) 0.0336(8) Uani 1 1 d . A .
H41A H 0.4348 0.9716 0.5699 0.040 Uiso 1 1 calc R . .
H41B H 0.4864 1.0302 0.5921 0.040 Uiso 1 1 calc R . .
C42 C 0.4462(2) 1.0722(2) 0.53650(11) 0.0369(9) Uani 1 1 d D . .
H42A H 0.4620 1.1242 0.5430 0.044 Uiso 1 1 calc R A 1
H42B H 0.4804 1.0490 0.5175 0.044 Uiso 1 1 calc R A 1
C45 C 0.2107(3) 1.0919(3) 0.43955(14) 0.0620(15) Uani 1 1 d . A .
H45A H 0.2158 1.1011 0.4094 0.074 Uiso 1 1 calc R . .
H45B H 0.1967 1.1400 0.4530 0.074 Uiso 1 1 calc R . .
C46 C 0.1561(3) 1.0317(4) 0.44712(16) 0.080(2) Uani 1 1 d . . .
H46A H 0.1489 1.0252 0.4773 0.096 Uiso 1 1 calc R A .
H46B H 0.1115 1.0478 0.4346 0.096 Uiso 1 1 calc R . .
C47 C 0.1243(3) 0.9026(4) 0.42639(16) 0.102(3) Uani 1 1 d . . .
H47A H 0.1474 0.8563 0.4160 0.123 Uiso 1 1 calc R A .
H47B H 0.0892 0.9179 0.4056 0.123 Uiso 1 1 calc R . .
C48 C 0.0871(3) 0.8835(5) 0.46721(15) 0.107(3) Uani 1 1 d . A .
H48A H 0.0631 0.9289 0.4781 0.128 Uiso 1 1 calc R . .
H48B H 0.0522 0.8434 0.4625 0.128 Uiso 1 1 calc R . .

loop_
_atom_site_aniso_label
_atom_site_aniso_U_11
_atom_site_aniso_U_22
_atom_site_aniso_U_33
_atom_site_aniso_U_23
_atom_site_aniso_U_13
_atom_site_aniso_U_12
Cd1 0.02446(12) 0.01722(10) 0.02108(12) 0.00216(9) 0.00220(10) 0.00002(9)
Br1 0.0346(2) 0.02400(16) 0.02595(18) 0.00300(14) 0.00630(15) 0.00904(14)
Br2 0.0429(2) 0.01973(15) 0.02532(18) 0.00190(13) -0.00286(16) -0.00274(14)
Br3 0.02897(19) 0.02392(16) 0.0346(2) 0.00551(14) -0.00184(16) 0.00200(14)
Br4 0.0372(2) 0.02512(16) 0.02755(19) 0.00503(14) 0.00227(16) -0.00835(15)
O1 0.0263(13) 0.0279(12) 0.0275(13) 0.0014(10) 0.0011(10) 0.0023(10)
O2 0.0281(13) 0.0320(12) 0.0295(14) 0.0113(11) -0.0029(11) -0.0047(11)
O3 0.0206(13) 0.0361(13) 0.0318(14) 0.0179(11) 0.0006(10) -0.0007(10)
O4 0.0197(12) 0.0373(13) 0.0267(13) 0.0031(11) 0.0038(10) 0.0014(10)
O5 0.0251(13) 0.0375(13) 0.0278(14) 0.0019(11) 0.0053(11) 0.0014(11)
O6 0.0262(14) 0.0410(14) 0.0390(16) 0.0153(12) 0.0018(12) -0.0030(11)
O7 0.026(3) 0.020(2) 0.019(2) 0.0077(19) 0.000(2) -0.006(2)
C43 0.042(5) 0.023(3) 0.013(4) 0.004(3) -0.002(3) -0.007(3)
C44 0.061(7) 0.023(5) 0.027(5) 0.006(4) -0.009(5) 0.003(4)
O107 0.036(3) 0.066(4) 0.029(3) 0.018(3) -0.013(3) -0.028(3)
C143 0.039(5) 0.062(6) 0.036(5) 0.013(4) -0.006(4) -0.014(5)
C144 0.091(11) 0.031(6) 0.012(4) 0.010(4) -0.002(6) -0.024(6)
O8 0.0528(18) 0.0298(13) 0.0393(16) 0.0059(12) -0.0001(13) 0.0003(13)
O9 0.0340(18) 0.104(3) 0.058(2) -0.012(2) -0.0086(16) -0.0065(19)
O10 0.066(2) 0.095(2) 0.0283(16) -0.0138(16) 0.0090(15) -0.0445(19)
N1 0.0345(18) 0.0345(16) 0.0283(17) 0.0019(13) 0.0096(14) 0.0065(14)
N2 0.0175(14) 0.0184(12) 0.0163(14) 0.0028(10) 0.0027(11) 0.0006(10)
N3 0.0177(14) 0.0185(12) 0.0173(14) -0.0015(10) 0.0000(11) -0.0007(10)
N4 0.0418(19) 0.0299(15) 0.0246(17) -0.0032(13) 0.0072(14) -0.0001(14)
C1 0.037(2) 0.047(2) 0.023(2) 0.0020(17) 0.0024(17) 0.0089(18)
C2 0.0285(19) 0.0344(18) 0.0229(18) 0.0023(15) 0.0033(15) 0.0091(15)
C3 0.0210(17) 0.0204(15) 0.0199(17) 0.0035(12) 0.0065(14) -0.0002(13)
C4 0.0239(18) 0.0239(16) 0.0267(19) 0.0028(14) 0.0049(15) 0.0034(13)
C5 0.030(2) 0.0269(17) 0.031(2) -0.0004(14) 0.0093(17) 0.0070(15)
C6 0.0194(16) 0.0185(14) 0.0231(17) 0.0043(13) 0.0021(14) 0.0049(12)
C7 0.0219(17) 0.0192(14) 0.0228(17) 0.0025(13) 0.0045(14) 0.0034(13)
C8 0.0134(15) 0.0182(14) 0.0216(17) 0.0006(12) 0.0017(13) -0.0039(12)
C9 0.0245(18) 0.0194(15) 0.0208(17) 0.0070(13) 0.0005(14) 0.0044(13)
C10 0.0248(18) 0.0201(14) 0.0231(18) 0.0030(13) 0.0036(14) 0.0032(13)
C11 0.0224(17) 0.0197(14) 0.0243(18) -0.0012(13) -0.0013(14) 0.0044(13)
C12 0.0234(17) 0.0222(15) 0.0171(16) 0.0012(12) -0.0009(14) -0.0009(13)
C13 0.0143(15) 0.0189(14) 0.0188(16) -0.0004(12) -0.0002(13) -0.0031(12)
C14 0.0230(17) 0.0188(14) 0.0212(17) 0.0017(12) 0.0002(14) 0.0003(13)
C15 0.0244(18) 0.0189(15) 0.0222(17) 0.0033(13) 0.0016(14) -0.0013(13)
C16 0.0252(19) 0.0351(19) 0.031(2) -0.0032(15) 0.0063(16) -0.0003(15)
C17 0.0238(18) 0.0306(17) 0.0212(18) 0.0001(14) 0.0034(14) 0.0000(14)
C18 0.0233(17) 0.0193(14) 0.0214(17) -0.0048(13) 0.0016(14) -0.0052(13)
C19 0.038(2) 0.0246(16) 0.0218(18) 0.0002(14) 0.0015(16) 0.0054(15)
C20 0.049(2) 0.0321(19) 0.0222(19) 0.0023(15) 0.0014(17) 0.0029(18)
C21 0.0229(18) 0.0311(17) 0.0255(18) -0.0075(14) -0.0004(15) -0.0063(14)
C22 0.039(2) 0.0279(17) 0.031(2) -0.0056(15) 0.0006(17) -0.0082(16)
C23 0.064(3) 0.037(2) 0.031(2) -0.0033(17) -0.004(2) -0.023(2)
C24 0.041(2) 0.068(3) 0.027(2) -0.015(2) 0.0006(18) -0.032(2)
C25 0.029(2) 0.064(3) 0.041(3) -0.029(2) 0.0010(19) -0.011(2)
C26 0.026(2) 0.039(2) 0.040(2) -0.0140(18) -0.0037(17) -0.0017(16)
C27 0.034(2) 0.0219(16) 0.046(2) 0.0036(15) -0.0034(18) -0.0014(15)
C28 0.033(2) 0.0308(19) 0.043(2) 0.0126(17) -0.0032(18) -0.0051(16)
C29 0.0254(19) 0.043(2) 0.032(2) 0.0128(17) 0.0037(16) -0.0010(17)
C30 0.0254(19) 0.041(2) 0.034(2) 0.0169(17) 0.0011(16) -0.0034(16)
C31 0.0254(19) 0.0367(19) 0.028(2) 0.0136(15) 0.0007(16) 0.0042(15)
C32 0.0213(18) 0.0360(19) 0.0265(19) 0.0093(15) 0.0019(15) 0.0046(15)
C33 0.025(2) 0.047(2) 0.028(2) 0.0002(17) 0.0007(16) -0.0053(17)
C34 0.0204(18) 0.039(2) 0.035(2) 0.0037(17) 0.0020(16) -0.0017(16)
C35 0.0187(17) 0.0285(17) 0.031(2) -0.0004(15) -0.0004(15) -0.0069(14)
C36 0.0215(18) 0.0261(17) 0.037(2) -0.0008(15) 0.0040(16) -0.0058(14)
C37 0.0227(18) 0.0213(16) 0.047(2) 0.0020(16) 0.0012(17) -0.0020(14)
C38 0.0173(17) 0.0331(18) 0.031(2) 0.0049(15) -0.0029(15) -0.0075(14)
C39 0.0204(17) 0.0293(17) 0.029(2) 0.0007(14) 0.0044(15) -0.0009(14)
C40 0.0199(17) 0.0294(17) 0.029(2) 0.0033(15) 0.0021(15) 0.0044(14)
C41 0.038(2) 0.038(2) 0.0248(19) 0.0007(16) -0.0042(17) -0.0034(17)
C42 0.037(2) 0.043(2) 0.030(2) 0.0079(17) -0.0061(17) -0.0183(18)
C45 0.097(4) 0.056(3) 0.033(3) 0.006(2) -0.001(3) 0.049(3)
C46 0.036(3) 0.159(6) 0.046(3) 0.028(4) 0.003(2) 0.039(4)
C47 0.075(4) 0.196(7) 0.036(3) 0.002(4) -0.008(3) -0.075(5)
C48 0.056(3) 0.233(8) 0.032(3) 0.007(4) -0.014(3) -0.076(4)

loop_
_atom_type_symbol
_atom_type_description
_atom_type_scat_dispersion_real
_atom_type_scat_dispersion_imag
_atom_type_scat_source
C C 0.0033 0.0016 'International Tables Vol C Tables 4.2.6.8 and 6.1.1.4'
H H 0.0000 0.0000 'International Tables Vol C Tables 4.2.6.8 and 6.1.1.4'
N N 0.0061 0.0033 'International Tables Vol C Tables 4.2.6.8 and 6.1.1.4'
O O 0.0106 0.0060 'International Tables Vol C Tables 4.2.6.8 and 6.1.1.4'
Br Br -0.2901 2.4595 'International Tables Vol C Tables 4.2.6.8 and 6.1.1.4'
Cd Cd -0.8075 1.2024 'International Tables Vol C Tables 4.2.6.8 and 6.1.1.4'

loop_
_geom_angle_atom_site_label_1
_geom_angle_atom_site_label_2
_geom_angle_atom_site_label_3
_geom_angle
Br4 Cd1 Br3 119.661(14)
Br4 Cd1 Br2 101.674(13)
Br3 Cd1 Br2 111.154(13)
Br4 Cd1 Br1 113.125(13)
Br3 Cd1 Br1 99.577(13)
Br2 Cd1 Br1 112.075(14)
C21 O1 C27 116.9(3)
C28 O2 C29 112.8(3)
C31 O3 C30 111.6(2)
C32 O4 C33 113.1(3)
C35 O5 C34 117.0(3)
C38 O6 C41 116.3(3)
C43 O7 C42 109.3(5)
O7 C43 C44 107.8(7)
O8 C44 C43 105.2(6)
C143 O107 C42 114.9(5)
O107 C143 C144 112.0(8)
O8 C144 C143 110.8(6)
C44 O8 C45 102.1(5)
C44 O8 C144 28.5(4)
C45 O8 C144 124.7(5)
C46 O9 C47 117.5(5)
C48 O10 C24 114.1(4)
C5 N1 C1 115.9(3)
C6 N2 C10 120.7(3)
C6 N2 C3 120.8(2)
C10 N2 C3 118.5(2)
C11 N3 C15 119.8(3)
C11 N3 C18 119.3(2)
C15 N3 C18 120.9(3)
C20 N4 C16 115.7(3)
N1 C1 C2 124.4(3)
C1 C2 C3 117.4(3)
C4 C3 C2 120.0(3)
C4 C3 N2 120.0(3)
C2 C3 N2 120.0(3)
C3 C4 C5 117.5(3)
N1 C5 C4 124.8(3)
N2 C6 C7 120.3(3)
C6 C7 C8 120.7(3)
C9 C8 C7 117.2(3)
C9 C8 C13 121.2(3)
C7 C8 C13 121.6(3)
C10 C9 C8 120.6(3)
N2 C10 C9 120.5(3)
N3 C11 C12 121.2(3)
C11 C12 C13 120.5(3)
C14 C13 C12 117.1(3)
C14 C13 C8 121.9(3)
C12 C13 C8 121.0(3)
C15 C14 C13 121.0(3)
N3 C15 C14 120.3(3)
N4 C16 C17 124.7(3)
C18 C17 C16 117.3(3)
C19 C18 C17 121.0(3)
C19 C18 N3 119.2(3)
C17 C18 N3 119.8(3)
C18 C19 C20 116.3(3)
N4 C20 C19 124.9(3)
O1 C21 C26 124.8(3)
O1 C21 C22 115.9(3)
C26 C21 C22 119.3(3)
C23 C22 C21 120.1(4)
C24 C23 C22 120.2(4)
C25 C24 C23 119.8(4)
C25 C24 O10 117.7(4)
C23 C24 O10 122.4(4)
C24 C25 C26 121.2(4)
C21 C26 C25 119.4(4)
O1 C27 C28 109.2(3)
O2 C28 C27 109.6(3)
O2 C29 C30 113.1(3)
O3 C30 C29 108.9(3)
O3 C31 C32 108.9(3)
O4 C32 C31 108.7(3)
O4 C33 C34 112.5(3)
O5 C34 C33 107.9(3)
O5 C35 C40 124.3(3)
O5 C35 C36 116.2(3)
C40 C35 C36 119.5(3)
C37 C36 C35 120.4(3)
C36 C37 C38 120.5(3)
O6 C38 C39 123.8(3)
O6 C38 C37 117.2(3)
C39 C38 C37 119.0(3)
C38 C39 C40 120.3(3)
C35 C40 C39 120.3(3)
O6 C41 C42 109.1(3)
O7 C42 O107 43.0(3)
O7 C42 C41 110.8(3)
O107 C42 C41 104.7(3)
O8 C45 C46 108.6(3)
O9 C46 C45 109.9(4)
O9 C47 C48 114.6(4)
O10 C48 C47 107.9(5)

loop_
_geom_bond_atom_site_label_1
_geom_bond_atom_site_label_2
_geom_bond_distance
Cd1 Br4 2.5713(4)
Cd1 Br3 2.5745(4)
Cd1 Br2 2.6075(4)
Cd1 Br1 2.6132(4)
O1 C21 1.360(4)
O1 C27 1.424(4)
O2 C28 1.421(4)
O2 C29 1.426(4)
O3 C31 1.414(4)
O3 C30 1.426(4)
O4 C32 1.420(4)
O4 C33 1.425(4)
O5 C35 1.377(4)
O5 C34 1.434(4)
O6 C38 1.377(4)
O6 C41 1.428(4)
O7 C43 1.425(7)
O7 C42 1.433(5)
C43 C44 1.514(11)
C44 O8 1.366(10)
O107 C143 1.425(8)
O107 C42 1.488(6)
C143 C144 1.524(12)
C144 O8 1.496(10)
O8 C45 1.424(5)
O9 C46 1.353(7)
O9 C47 1.459(6)
O10 C48 1.404(6)
O10 C24 1.403(5)
N1 C5 1.331(4)
N1 C1 1.338(4)
N2 C6 1.346(4)
N2 C10 1.354(4)
N2 C3 1.453(4)
N3 C11 1.353(4)
N3 C15 1.358(4)
N3 C18 1.454(4)
N4 C20 1.334(5)
N4 C16 1.334(4)
C1 C2 1.383(5)
C2 C3 1.382(4)
C3 C4 1.374(4)
C4 C5 1.379(4)
C6 C7 1.365(4)
C7 C8 1.400(4)
C8 C9 1.391(4)
C8 C13 1.483(4)
C9 C10 1.365(4)
C11 C12 1.361(4)
C12 C13 1.395(4)
C13 C14 1.393(4)
C14 C15 1.366(4)
C16 C17 1.383(4)
C17 C18 1.373(4)
C18 C19 1.370(4)
C19 C20 1.401(5)
C21 C26 1.385(5)
C21 C22 1.387(5)
C22 C23 1.384(5)
C23 C24 1.381(6)
C24 C25 1.354(6)
C25 C26 1.392(5)
C27 C28 1.483(5)
C29 C30 1.499(5)
C31 C32 1.496(5)
C33 C34 1.502(5)
C35 C40 1.380(5)
C35 C36 1.384(5)
C36 C37 1.376(5)
C37 C38 1.394(5)
C38 C39 1.382(5)
C39 C40 1.393(4)
C41 C42 1.503(5)
C45 C46 1.487(7)
C47 C48 1.505(7)
